data_4335838
loop_
_publ_author_name
'Wataru Kosaka'
'Naoto Yamamoto'
'Hitoshi Miyasaka'

_publ_section_title
;
 Axial-Site Modifications of Paddlewheel Diruthenium(II, II) Complexes
 Supported by Hydrogen Bonding
;
_journal_name_full 'Inorganic Chemistry'
_journal_page_first 9908
_journal_page_last 9914
_journal_paper_doi 10.1021/ic401030r
_journal_volume 52
_journal_year 2013
_chemical_formula_moiety 'C54 H62 F4 N6 O12 Ru2'
_chemical_formula_sum 'C54 H62 F4 N6 O12 Ru2'
_chemical_formula_weight 1265.25
_space_group_IT_number 2
_symmetry_cell_setting triclinic
_symmetry_Int_Tables_number 2
_symmetry_space_group_name_Hall '-P 1'
_symmetry_space_group_name_H-M 'P -1'
_atom_sites_solution_hydrogens geom
_atom_sites_solution_primary direct
_atom_sites_solution_secondary difmap
_cell_angle_alpha 88.673(5)
_cell_angle_beta 66.807(3)
_cell_angle_gamma 88.484(5)
_cell_formula_units_Z 1
_cell_length_a 10.8620(10)
_cell_length_b 11.1346(13)
_cell_length_c 12.0100(11)
_cell_measurement_reflns_used 5066
_cell_measurement_temperature 97
_cell_measurement_theta_max 30.66
_cell_measurement_theta_min 2.71
_cell_volume 1334.6(2)
_computing_cell_refinement CrystalClear
_computing_data_collection 'CrystalClear (Rigaku Inc., 2008)'
_computing_data_reduction CrystalClear
_computing_molecular_graphics 'CrystalStructure 4.0'
_computing_publication_material 'CrystalStructure 4.0 (Rigaku, 2010)'
_computing_structure_refinement 'SHELXL97 (Sheldrick, 2008)'
_computing_structure_solution 'Il Milione (Burla, et al., 2007)'
_diffrn_ambient_temperature 97
_diffrn_detector_area_resol_mean 7.314
_diffrn_measured_fraction_theta_full 0.975
_diffrn_measured_fraction_theta_max 0.975
_diffrn_measurement_device_type 'Rigaku Saturn70'
_diffrn_measurement_method \w
_diffrn_radiation_type 'Mo K\a'
_diffrn_radiation_wavelength 0.71075
_diffrn_reflns_av_R_equivalents 0.0162
_diffrn_reflns_limit_h_max 10
_diffrn_reflns_limit_h_min -12
_diffrn_reflns_limit_k_max 13
_diffrn_reflns_limit_k_min -13
_diffrn_reflns_limit_l_max 9
_diffrn_reflns_limit_l_min -14
_diffrn_reflns_number 9036
_diffrn_reflns_theta_full 25.00
_diffrn_reflns_theta_max 25.00
_diffrn_standards_number 0
_exptl_absorpt_coefficient_mu 0.649
_exptl_absorpt_correction_T_max 0.945
_exptl_absorpt_correction_T_min 0.868
_exptl_absorpt_correction_type multi-scan
_exptl_absorpt_process_details 'REQAB (Rigaku, 1998)'
_exptl_crystal_colour brown
_exptl_crystal_density_diffrn 1.574
_exptl_crystal_description prism
_exptl_crystal_F_000 648.00
_exptl_crystal_size_max 0.170
_exptl_crystal_size_mid 0.162
_exptl_crystal_size_min 0.088
_refine_diff_density_max 1.390
_refine_diff_density_min -1.090
_refine_ls_extinction_method none
_refine_ls_goodness_of_fit_ref 1.031
_refine_ls_hydrogen_treatment constr
_refine_ls_number_parameters 410
_refine_ls_number_reflns 4566
_refine_ls_number_restraints 470
_refine_ls_R_factor_gt 0.0414
_refine_ls_shift/su_max 0.000
_refine_ls_structure_factor_coef Fsqd
_refine_ls_weighting_details 'w = 1/[\s^2^(Fo^2^)+(0.0569P)^2^+4.4657P] where P=(Fo^2^+2Fc^2^)/3'
_refine_ls_weighting_scheme calc
_refine_ls_wR_factor_ref 0.1064
_reflns_number_gt 4267
_reflns_number_total 4579
_reflns_threshold_expression F^2^>2.0\s(F^2^)
_cod_data_source_file ic401030r_si_002.cif
_cod_data_source_block Ru2(m-F)4_2_6-Diamino
_cod_original_cell_volume 1334.6(3)
_cod_database_code 4335838

loop_
_symmetry_equiv_pos_site_id
_symmetry_equiv_pos_as_xyz
1 +X,+Y,+Z
2 -X,-Y,-Z

loop_
_atom_site_label
_atom_site_type_symbol
_atom_site_fract_x
_atom_site_fract_y
_atom_site_fract_z
_atom_site_U_iso_or_equiv
_atom_site_adp_type
_atom_site_occupancy
_atom_site_symmetry_multiplicity
_atom_site_calc_flag
_atom_site_refinement_flags
Ru1 Ru 0.02970(3) 0.04779(2) 0.90734(2) 0.01241(13) Uani 1.0 2 d .
F1 F -0.0704(6) 0.4404(4) 1.4609(4) 0.0422(12) Uani 0.6000 2 d .
F2 F 0.2017(13) 0.6058(7) 1.0513(10) 0.079(3) Uani 0.4000 2 d .
F3 F 0.6140(3) -0.2322(4) 1.0470(3) 0.0531(9) Uani 1.0 2 d .
O1 O 0.0426(3) 0.2065(3) 0.9876(3) 0.0206(6) Uani 1.0 2 d .
O2 O -0.0152(3) 0.1131(3) 1.1682(3) 0.0184(6) Uani 1.0 2 d .
O3 O 0.2264(3) 0.0032(3) 0.8710(3) 0.0212(6) Uani 1.0 2 d .
O4 O 0.1703(3) -0.0886(3) 1.0524(3) 0.0182(6) Uani 1.0 2 d .
O5 O 0.7641(4) 0.1190(4) 0.5387(4) 0.0471(10) Uani 1.0 2 d .
O6 O 0.4050(6) 0.5153(6) 0.7108(5) 0.0622(16) Uani 0.5500 2 d .
O7 O 0.4266(11) 0.4325(10) 0.7639(11) 0.069(2) Uani 0.4500 2 d .
N1 N 0.1000(3) 0.1539(3) 0.7161(3) 0.0166(7) Uani 1.0 2 d .
N2 N 0.2713(5) 0.2453(5) 0.7520(4) 0.0464(13) Uani 1.0 2 d .
N3 N -0.0657(4) 0.0614(4) 0.6747(4) 0.0262(8) Uani 1.0 2 d .
C1 C 0.0158(4) 0.2056(4) 1.1004(4) 0.0212(8) Uani 1.0 2 d .
C2 C 0.0227(6) 0.3213(4) 1.1577(5) 0.0342(11) Uani 1.0 2 d .
C3 C -0.0219(5) 0.3286(4) 1.2828(5) 0.0290(10) Uani 1.0 2 d .
C4 C -0.0163(6) 0.4369(5) 1.3343(5) 0.0402(12) Uani 1.0 2 d .
C5 C 0.0313(10) 0.5370(6) 1.2666(6) 0.0729(19) Uani 1.0 2 d .
C6 C 0.0724(12) 0.5301(6) 1.1436(7) 0.100(3) Uani 1.0 2 d .
C7 C 0.0699(11) 0.4222(6) 1.0885(6) 0.086(3) Uani 1.0 2 d .
C8 C 0.2555(4) -0.0556(4) 0.9492(4) 0.0195(8) Uani 1.0 2 d .
C9 C 0.3995(4) -0.0877(4) 0.9168(4) 0.0221(8) Uani 1.0 2 d .
C10 C 0.4392(5) -0.1481(4) 1.0001(4) 0.0270(9) Uani 1.0 2 d .
C11 C 0.5731(5) -0.1745(5) 0.9656(5) 0.0345(11) Uani 1.0 2 d .
C12 C 0.6691(5) -0.1463(5) 0.8531(5) 0.0372(11) Uani 1.0 2 d .
C13 C 0.6279(5) -0.0858(5) 0.7706(5) 0.0353(11) Uani 1.0 2 d .
C14 C 0.4944(4) -0.0560(5) 0.8025(4) 0.0291(10) Uani 1.0 2 d .
C15 C 0.2053(5) 0.2307(4) 0.6780(4) 0.0277(9) Uani 1.0 2 d .
C16 C 0.2490(5) 0.2911(5) 0.5663(4) 0.0311(10) Uani 1.0 2 d .
C17 C 0.1844(5) 0.2707(4) 0.4903(4) 0.0271(9) Uani 1.0 2 d .
C18 C 0.0791(4) 0.1938(4) 0.5249(4) 0.0226(9) Uani 1.0 2 d .
C19 C 0.0386(4) 0.1378(4) 0.6386(4) 0.0189(8) Uani 1.0 2 d .
C20 C 0.7082(5) 0.0744(5) 0.4579(5) 0.0365(11) Uani 1.0 2 d .
C21 C 0.5916(6) 0.1582(6) 0.4706(6) 0.0503(14) Uani 1.0 2 d .
C22 C 0.6270(6) 0.2734(6) 0.5151(5) 0.0459(13) Uani 1.0 2 d .
C23 C 0.6913(6) 0.2244(6) 0.5967(5) 0.0477(13) Uani 1.0 2 d .
C24 C 0.3088(13) 0.5649(11) 0.8067(12) 0.061(2) Uani 0.5500 2 d .
C25 C 0.3626(15) 0.5535(14) 0.9087(13) 0.075(3) Uani 0.5500 2 d .
C26 C 0.5208(10) 0.5543(10) 0.8317(9) 0.097(2) Uani 1.0 2 d .
C27 C 0.5358(15) 0.5295(15) 0.7148(14) 0.077(2) Uani 0.5500 2 d .
C28 C 0.483(2) 0.6338(18) 0.7505(19) 0.086(3) Uani 0.4500 2 d .
C29 C 0.5294(19) 0.4471(19) 0.8134(19) 0.082(3) Uani 0.4500 2 d .
C30 C 0.4050(6) 0.5153(6) 0.7108(5) 0.096(3) Uani 0.4500 2 d .
H2A H 0.2437 0.2128 0.8249 0.0512 Uiso 1.0 2 calc R
H2B H 0.3194 0.2975 0.7388 0.0251 Uiso 1.0 2 calc R
H3A H -0.1038 0.0411 0.7542 0.0397 Uiso 1.0 2 calc R
H3B H -0.1108 0.0622 0.6334 0.0189 Uiso 1.0 2 calc R
H3 H -0.0559 0.2597 1.3325 0.0348 Uiso 1.0 2 calc R
H5 H 0.0360 0.6103 1.3035 0.0875 Uiso 1.0 2 calc R
H7 H 0.1010 0.4186 1.0028 0.1029 Uiso 1.0 2 calc R
H10 H 0.3759 -0.1703 1.0781 0.0324 Uiso 1.0 2 calc R
H12 H 0.7607 -0.1675 0.8324 0.0447 Uiso 1.0 2 calc R
H13 H 0.6918 -0.0650 0.6924 0.0424 Uiso 1.0 2 calc R
H14 H 0.4668 -0.0138 0.7464 0.0350 Uiso 1.0 2 calc R
H16 H 0.3215 0.3449 0.5433 0.0373 Uiso 1.0 2 calc R
H17 H 0.2131 0.3102 0.4135 0.0325 Uiso 1.0 2 calc R
H18 H 0.0346 0.1788 0.4727 0.0271 Uiso 1.0 2 calc R
H20A H 0.6772 -0.0089 0.4807 0.0438 Uiso 1.0 2 calc R
H20B H 0.7756 0.0753 0.3735 0.0438 Uiso 1.0 2 calc R
H21A H 0.5063 0.1260 0.5300 0.0604 Uiso 1.0 2 calc R
H21B H 0.5837 0.1712 0.3918 0.0604 Uiso 1.0 2 calc R
H22A H 0.6903 0.3216 0.4474 0.0551 Uiso 1.0 2 calc R
H22B H 0.5462 0.3228 0.5601 0.0551 Uiso 1.0 2 calc R
H23A H 0.7525 0.2838 0.6063 0.0572 Uiso 1.0 2 calc R
H23B H 0.6226 0.2042 0.6776 0.0572 Uiso 1.0 2 calc R

loop_
_atom_site_aniso_label
_atom_site_aniso_U_11
_atom_site_aniso_U_22
_atom_site_aniso_U_33
_atom_site_aniso_U_12
_atom_site_aniso_U_13
_atom_site_aniso_U_23
Ru1 0.01020(18) 0.01596(18) 0.01125(18) -0.00122(11) -0.00421(13) -0.00295(11)
F1 0.077(4) 0.028(3) 0.034(3) 0.014(3) -0.035(3) -0.0140(19)
F2 0.153(9) 0.020(4) 0.080(6) -0.027(5) -0.062(6) 0.004(4)
F3 0.0370(17) 0.081(3) 0.0550(19) 0.0231(16) -0.0339(16) -0.0139(17)
O1 0.0293(16) 0.0184(13) 0.0171(14) -0.0046(11) -0.0120(12) -0.0001(11)
O2 0.0233(15) 0.0188(13) 0.0141(13) -0.0008(11) -0.0083(11) -0.0024(11)
O3 0.0126(13) 0.0361(16) 0.0142(13) -0.0016(12) -0.0045(11) 0.0001(12)
O4 0.0144(13) 0.0264(14) 0.0141(13) 0.0021(11) -0.0059(11) -0.0031(11)
O5 0.0364(19) 0.072(3) 0.046(2) 0.0098(18) -0.0297(17) -0.0227(19)
O6 0.065(4) 0.087(5) 0.049(4) -0.040(4) -0.037(3) 0.025(3)
O7 0.065(5) 0.066(4) 0.093(5) -0.013(4) -0.047(4) -0.007(4)
N1 0.0152(16) 0.0238(16) 0.0142(15) -0.0056(13) -0.0090(13) 0.0002(13)
N2 0.045(3) 0.077(4) 0.028(3) -0.049(3) -0.025(2) 0.025(3)
N3 0.025(2) 0.038(2) 0.024(2) -0.0108(16) -0.0185(18) 0.0019(16)
C1 0.027(2) 0.0208(19) 0.0209(19) -0.0008(16) -0.0145(17) -0.0036(15)
C2 0.066(3) 0.018(2) 0.032(3) -0.002(2) -0.032(3) -0.0051(17)
C3 0.041(3) 0.023(2) 0.035(3) 0.0099(18) -0.028(2) -0.0124(18)
C4 0.070(4) 0.027(3) 0.042(3) 0.013(3) -0.042(3) -0.0167(19)
C5 0.155(6) 0.028(3) 0.059(4) -0.011(4) -0.066(4) -0.009(3)
C6 0.213(7) 0.034(3) 0.061(4) -0.049(4) -0.061(5) 0.009(3)
C7 0.195(7) 0.032(3) 0.040(3) -0.040(4) -0.055(4) 0.007(3)
C8 0.0152(18) 0.028(2) 0.0162(18) 0.0006(15) -0.0067(15) -0.0075(15)
C9 0.0136(18) 0.034(2) 0.0208(19) 0.0029(16) -0.0083(15) -0.0132(16)
C10 0.020(2) 0.041(3) 0.024(2) 0.0059(18) -0.0120(17) -0.0127(18)
C11 0.026(3) 0.050(3) 0.038(3) 0.012(2) -0.023(2) -0.020(2)
C12 0.016(2) 0.057(3) 0.042(3) 0.010(2) -0.0136(19) -0.028(3)
C13 0.016(2) 0.058(3) 0.030(3) -0.001(2) -0.0049(18) -0.022(2)
C14 0.016(2) 0.049(3) 0.023(2) 0.0013(18) -0.0071(17) -0.0137(19)
C15 0.026(3) 0.039(3) 0.021(2) -0.0131(18) -0.0123(18) 0.0035(18)
C16 0.030(3) 0.044(3) 0.022(2) -0.019(2) -0.0122(18) 0.0092(19)
C17 0.028(3) 0.037(3) 0.0167(19) -0.0071(18) -0.0097(17) 0.0058(17)
C18 0.023(2) 0.031(2) 0.0168(19) 0.0020(16) -0.0116(16) -0.0038(16)
C19 0.0179(19) 0.0226(19) 0.0192(18) 0.0011(15) -0.0103(16) -0.0039(15)
C20 0.027(3) 0.059(3) 0.028(3) -0.001(2) -0.015(2) -0.013(2)
C21 0.045(3) 0.070(4) 0.050(3) 0.007(3) -0.033(3) -0.020(3)
C22 0.037(3) 0.061(4) 0.043(3) 0.002(3) -0.018(3) -0.012(3)
C23 0.040(3) 0.069(4) 0.041(3) 0.002(3) -0.022(3) -0.021(3)
C24 0.066(4) 0.052(5) 0.070(5) -0.019(4) -0.032(4) 0.024(4)
C25 0.075(5) 0.087(7) 0.074(5) -0.021(5) -0.039(4) -0.028(5)
C26 0.093(5) 0.123(5) 0.096(5) -0.016(5) -0.057(4) -0.024(4)
C27 0.066(4) 0.097(5) 0.080(4) -0.028(4) -0.041(4) -0.015(4)
C28 0.087(6) 0.085(5) 0.098(7) -0.033(5) -0.047(5) -0.007(5)
C29 0.069(6) 0.099(6) 0.103(6) -0.011(5) -0.058(5) -0.014(5)
C30 0.085(5) 0.085(6) 0.085(5) 0.000(5) 0.000(4) 0.000(5)

loop_
_atom_type_symbol
_atom_type_description
_atom_type_scat_dispersion_real
_atom_type_scat_dispersion_imag
_atom_type_scat_source
C C 0.0033 0.0016
;
International Tables for Crystallography
(1992, Vol. C, Tables 4.2.6.8 and 6.1.1.4)
;
H H 0.0000 0.0000
;
International Tables for Crystallography
(1992, Vol. C, Table 6.1.1.4)
;
N N 0.0061 0.0033
;
International Tables for Crystallography
(1992, Vol. C, Tables 4.2.6.8 and 6.1.1.4)
;
O O 0.0106 0.0060
;
International Tables for Crystallography
(1992, Vol. C, Tables 4.2.6.8 and 6.1.1.4)
;
Ru Ru -1.2594 0.8363
;
International Tables for Crystallography
(1992, Vol. C, Tables 4.2.6.8 and 6.1.1.4)
;
F F 0.0171 0.0103
;
International Tables for Crystallography
(1992, Vol. C, Tables 4.2.6.8 and 6.1.1.4)
;

loop_
_geom_angle_atom_site_label_1
_geom_angle_atom_site_label_2
_geom_angle_atom_site_label_3
_geom_angle
_geom_angle_publ_flag
_geom_angle_site_symmetry_1
_geom_angle_site_symmetry_3
Ru1 Ru1 O1 88.98(8) yes 2_557 .
Ru1 Ru1 O2 89.45(8) yes 2_557 2_557
Ru1 Ru1 O3 88.85(8) yes 2_557 .
Ru1 Ru1 O4 89.61(8) yes 2_557 2_557
Ru1 Ru1 N1 176.98(9) yes 2_557 .
O1 Ru1 O2 178.44(11) yes . 2_557
O1 Ru1 O3 91.93(13) yes . .
O1 Ru1 O4 88.72(12) yes . 2_557
O1 Ru1 N1 88.65(11) yes . .
O2 Ru1 O3 88.08(12) yes 2_557 .
O2 Ru1 O4 91.23(12) yes 2_557 2_557
O2 Ru1 N1 92.92(11) yes 2_557 .
O3 Ru1 O4 178.32(11) yes . 2_557
O3 Ru1 N1 89.36(11) yes . .
O4 Ru1 N1 92.21(11) yes 2_557 .
Ru1 O1 C1 118.5(3) yes . .
Ru1 O2 C1 118.3(3) yes 2_557 .
Ru1 O3 C8 119.5(3) yes . .
Ru1 O4 C8 117.7(3) yes 2_557 .
C20 O5 C23 109.5(5) yes . .
O7 O6 C24 96.0(9) yes . .
O7 O6 C27 71.4(10) yes . .
O7 O6 C28 102.8(12) yes . .
C24 O6 C27 111.1(11) yes . .
C24 O6 C28 75.3(9) yes . .
C27 O6 C28 46.0(10) yes . .
O6 O7 C24 45.1(6) yes . .
O6 O7 C27 62.5(9) yes . .
O6 O7 C29 117.1(13) yes . .
O6 O7 C30 0.0(6) yes . .
C24 O7 C27 83.8(9) yes . .
C24 O7 C29 109.0(12) yes . .
C24 O7 C30 45.1(6) yes . .
C27 O7 C29 57.8(12) yes . .
C27 O7 C30 62.5(9) yes . .
C29 O7 C30 117.1(13) yes . .
Ru1 N1 C15 122.3(4) yes . .
Ru1 N1 C19 121.3(3) yes . .
C15 N1 C19 116.4(4) yes . .
O1 C1 O2 124.8(4) yes . .
O1 C1 C2 118.0(4) yes . .
O2 C1 C2 117.3(4) yes . .
C1 C2 C3 120.3(4) yes . .
C1 C2 C7 120.7(5) yes . .
C3 C2 C7 119.0(5) yes . .
C2 C3 C4 119.5(4) yes . .
F1 C4 C3 116.8(5) yes . .
F1 C4 C5 121.1(5) yes . .
C3 C4 C5 122.0(6) yes . .
C4 C5 C6 118.3(7) yes . .
F2 C6 C5 121.3(10) yes . .
F2 C6 C7 107.8(7) yes . .
C5 C6 C7 121.2(7) yes . .
C2 C7 C6 119.9(6) yes . .
O3 C8 O4 124.4(4) yes . .
O3 C8 C9 117.1(3) yes . .
O4 C8 C9 118.5(4) yes . .
C8 C9 C10 120.2(4) yes . .
C8 C9 C14 119.6(5) yes . .
C10 C9 C14 120.2(4) yes . .
C9 C10 C11 117.6(4) yes . .
F3 C11 C10 118.3(4) yes . .
F3 C11 C12 118.0(5) yes . .
C10 C11 C12 123.7(6) yes . .
C11 C12 C13 118.0(5) yes . .
C12 C13 C14 120.0(4) yes . .
C9 C14 C13 120.4(5) yes . .
N1 C15 N2 117.6(4) yes . .
N1 C15 C16 123.0(5) yes . .
N2 C15 C16 119.4(5) yes . .
C15 C16 C17 118.5(5) yes . .
C16 C17 C18 120.2(4) yes . .
C17 C18 C19 118.6(5) yes . .
N1 C19 N3 117.2(4) yes . .
N1 C19 C18 123.3(4) yes . .
N3 C19 C18 119.5(5) yes . .
O5 C20 C21 105.7(5) yes . .
C20 C21 C22 103.3(6) yes . .
C21 C22 C23 100.9(5) yes . .
O5 C23 C22 105.5(5) yes . .
O6 C24 O7 38.9(6) yes . .
O6 C24 C25 104.4(11) yes . .
O6 C24 C28 62.5(9) yes . .
O6 C24 C30 0.0(6) yes . .
O7 C24 C25 75.3(10) yes . .
O7 C24 C28 75.7(9) yes . .
O7 C24 C30 38.9(6) yes . .
C25 C24 C28 70.9(11) yes . .
C25 C24 C30 104.4(11) yes . .
C28 C24 C30 62.5(9) yes . .
C24 C25 C26 101.3(10) yes . .
C25 C26 C27 104.7(12) yes . .
C25 C26 C28 83.1(11) yes . .
C25 C26 C29 94.2(12) yes . .
C27 C26 C28 53.6(12) yes . .
C27 C26 C29 68.3(14) yes . .
C28 C26 C29 118.3(18) yes . .
O6 C27 O7 46.1(8) yes . .
O6 C27 C26 109.7(10) yes . .
O6 C27 C28 79.7(14) yes . .
O6 C27 C29 102.0(12) yes . .
O6 C27 C30 0.0(5) yes . .
O7 C27 C26 90.2(10) yes . .
O7 C27 C28 109.7(13) yes . .
O7 C27 C29 58.3(12) yes . .
O7 C27 C30 46.1(8) yes . .
C26 C27 C28 66.6(14) yes . .
C26 C27 C29 50.4(12) yes . .
C26 C27 C30 109.7(10) yes . .
C28 C27 C29 113.8(17) yes . .
C28 C27 C30 79.7(14) yes . .
C29 C27 C30 102.0(12) yes . .
O6 C28 C24 42.2(7) yes . .
O6 C28 C26 91.4(12) yes . .
O6 C28 C27 54.3(12) yes . .
O6 C28 C30 0.0(4) yes . .
C24 C28 C26 91.0(11) yes . .
C24 C28 C27 89.4(14) yes . .
C24 C28 C30 42.2(7) yes . .
C26 C28 C27 59.8(13) yes . .
C26 C28 C30 91.4(12) yes . .
C27 C28 C30 54.3(12) yes . .
O7 C29 C26 101.2(17) yes . .
O7 C29 C27 63.9(13) yes . .
C26 C29 C27 61.3(13) yes . .
O7 C30 C24 96.0(9) yes . .
O7 C30 C27 71.4(10) yes . .
O7 C30 C28 102.8(12) yes . .
C24 C30 C27 111.1(11) yes . .
C24 C30 C28 75.3(9) yes . .
C27 C30 C28 46.0(10) yes . .
C15 N2 H2A 122.131 no . .
C15 N2 H2B 118.212 no . .
H2A N2 H2B 116.964 no . .
C19 N3 H3A 117.826 no . .
C19 N3 H3B 116.047 no . .
H3A N3 H3B 119.909 no . .
C2 C3 H3 120.249 no . .
C4 C3 H3 120.245 no . .
C4 C5 H5 120.827 no . .
C6 C5 H5 120.830 no . .
C2 C7 H7 120.030 no . .
C6 C7 H7 120.023 no . .
C9 C10 H10 121.189 no . .
C11 C10 H10 121.181 no . .
C11 C12 H12 120.980 no . .
C13 C12 H12 120.972 no . .
C12 C13 H13 119.997 no . .
C14 C13 H13 119.998 no . .
C9 C14 H14 119.804 no . .
C13 C14 H14 119.804 no . .
C15 C16 H16 120.757 no . .
C17 C16 H16 120.765 no . .
C16 C17 H17 119.870 no . .
C18 C17 H17 119.881 no . .
C17 C18 H18 120.710 no . .
C19 C18 H18 120.709 no . .
O5 C20 H20A 110.607 no . .
O5 C20 H20B 110.604 no . .
C21 C20 H20A 110.609 no . .
C21 C20 H20B 110.614 no . .
H20A C20 H20B 108.746 no . .
C20 C21 H21A 111.102 no . .
C20 C21 H21B 111.100 no . .
C22 C21 H21A 111.108 no . .
C22 C21 H21B 111.105 no . .
H21A C21 H21B 109.056 no . .
C21 C22 H22A 111.585 no . .
C21 C22 H22B 111.590 no . .
C23 C22 H22A 111.591 no . .
C23 C22 H22B 111.595 no . .
H22A C22 H22B 109.387 no . .
O5 C23 H23A 110.636 no . .
O5 C23 H23B 110.641 no . .
C22 C23 H23A 110.638 no . .
C22 C23 H23B 110.640 no . .
H23A C23 H23B 108.756 no . .

loop_
_geom_bond_atom_site_label_1
_geom_bond_atom_site_label_2
_geom_bond_distance
_geom_bond_publ_flag
_geom_bond_site_symmetry_2
Ru1 Ru1 2.3018(4) yes 2_557
Ru1 O1 2.066(3) yes .
Ru1 O2 2.064(3) yes 2_557
Ru1 O3 2.054(3) yes .
Ru1 O4 2.071(3) yes 2_557
Ru1 N1 2.407(4) yes .
F1 C4 1.399(7) yes .
F2 C6 1.645(14) yes .
F3 C11 1.365(7) yes .
O1 C1 1.269(6) yes .
O2 C1 1.265(5) yes .
O3 C8 1.267(6) yes .
O4 C8 1.273(4) yes .
O5 C20 1.434(8) yes .
O5 C23 1.429(7) yes .
O6 O7 1.179(15) yes .
O6 C24 1.333(13) yes .
O6 C27 1.453(19) yes .
O6 C28 1.76(3) yes .
O7 C24 1.870(17) yes .
O7 C27 1.552(19) yes .
O7 C29 1.47(3) yes .
O7 C30 1.179(15) yes .
N1 C15 1.368(6) yes .
N1 C19 1.359(7) yes .
N2 C15 1.359(8) yes .
N3 C19 1.357(6) yes .
C1 C2 1.492(7) yes .
C2 C3 1.389(7) yes .
C2 C7 1.366(8) yes .
C3 C4 1.381(7) yes .
C4 C5 1.353(8) yes .
C5 C6 1.367(11) yes .
C6 C7 1.392(11) yes .
C8 C9 1.491(6) yes .
C9 C10 1.390(7) yes .
C9 C14 1.398(6) yes .
C10 C11 1.372(7) yes .
C11 C12 1.378(6) yes .
C12 C13 1.391(9) yes .
C13 C14 1.380(7) yes .
C15 C16 1.396(7) yes .
C16 C17 1.379(8) yes .
C17 C18 1.369(7) yes .
C18 C19 1.396(6) yes .
C20 C21 1.514(9) yes .
C21 C22 1.516(10) yes .
C22 C23 1.497(10) yes .
C24 C25 1.55(3) yes .
C24 C28 1.92(3) yes .
C24 C30 1.333(13) yes .
C25 C26 1.598(17) yes .
C26 C27 1.38(2) yes .
C26 C28 1.47(3) yes .
C26 C29 1.21(3) yes .
C27 C28 1.29(3) yes .
C27 C29 1.46(3) yes .
C27 C30 1.453(19) yes .
C28 C30 1.76(3) yes .
N2 H2A 0.879 no .
N2 H2B 0.763 no .
N3 H3A 0.904 no .
N3 H3B 0.822 no .
C3 H3 0.950 no .
C5 H5 0.950 no .
C7 H7 0.950 no .
C10 H10 0.950 no .
C12 H12 0.950 no .
C13 H13 0.950 no .
C14 H14 0.950 no .
C16 H16 0.950 no .
C17 H17 0.950 no .
C18 H18 0.950 no .
C20 H20A 0.990 no .
C20 H20B 0.990 no .
C21 H21A 0.990 no .
C21 H21B 0.990 no .
C22 H22A 0.990 no .
C22 H22B 0.990 no .
C23 H23A 0.990 no .
C23 H23B 0.990 no .

loop_
_geom_contact_atom_site_label_1
_geom_contact_atom_site_label_2
_geom_contact_distance
_geom_contact_publ_flag
_geom_contact_site_symmetry_2
Ru1 N2 3.386(5) no .
Ru1 N3 3.340(5) no .
O1 N2 2.970(5) no .
O1 C7 2.789(8) no .
O1 C8 3.598(5) no .
O1 C8 3.489(6) no 2_557
O1 C15 3.438(5) no .
O2 N3 3.025(6) no 2_557
O2 C3 2.779(6) no .
O2 C7 3.597(7) no .
O2 C8 3.597(5) no .
O2 C8 3.498(6) no 2_557
O2 C19 3.539(5) no 2_557
O3 N2 2.982(6) no .
O3 C1 3.599(5) no .
O3 C1 3.466(6) no 2_557
O3 C14 2.761(5) no .
O3 C15 3.458(6) no .
O4 N3 3.036(5) no 2_557
O4 C1 3.593(5) no .
O4 C1 3.511(6) no 2_557
O4 C10 2.799(6) no .
O4 C19 3.544(5) no 2_557
N1 C17 2.799(6) no .
N2 C19 3.553(8) no .
N3 C15 3.551(7) no .
C2 C5 2.782(9) no .
C3 C6 2.734(9) no .
C4 C7 2.731(9) no .
C9 C12 2.783(7) no .
C10 C13 2.795(6) no .
C11 C14 2.729(8) no .
C15 C18 2.735(8) no .
C16 C19 2.732(7) no .
F1 F1 2.506(9) no 2_568
F1 C4 3.295(9) no 2_568
F1 C5 3.478(11) no 2_568
F1 C16 3.600(7) no 2_567
F1 C17 3.437(8) no 1_556
F1 C17 3.396(7) no 2_567
F1 C18 3.379(7) no 1_556
F1 C23 3.459(8) no 1_456
F2 O1 3.502(14) no 2_567
F2 O4 3.411(8) no 1_565
F2 C24 2.744(17) no .
F2 C25 1.991(16) no .
F2 C26 3.473(14) no .
F3 O3 3.489(5) no 2_657
F3 O7 3.058(13) no 2_657
F3 N2 3.121(7) no 2_657
F3 C8 3.547(6) no 2_657
F3 C9 3.590(6) no 2_657
F3 C29 2.99(2) no 2_657
O1 F2 3.502(14) no 2_567
O3 F3 3.489(5) no 2_657
O4 F2 3.411(8) no 1_545
O5 N3 2.960(7) no 1_655
O5 C13 3.433(7) no .
O5 C18 3.483(7) no 1_655
O6 N2 3.314(9) no .
O7 F3 3.058(13) no 2_657
O7 N2 2.756(14) no .
O7 C22 3.424(12) no .
N1 C20 3.422(6) no 2_656
N2 F3 3.121(7) no 2_657
N2 O6 3.314(9) no .
N2 O7 2.756(14) no .
N2 C30 3.314(9) no .
N3 O5 2.960(7) no 1_455
N3 C13 3.503(7) no 1_455
N3 C23 3.571(8) no 1_455
C4 F1 3.295(9) no 2_568
C5 F1 3.478(11) no 2_568
C5 C15 3.481(9) no 2_567
C5 C16 3.467(9) no 2_567
C6 C25 3.312(15) no .
C7 C7 3.473(14) no 2_567
C7 C25 3.406(16) no .
C8 F3 3.547(6) no 2_657
C8 C11 3.600(8) no 2_657
C9 F3 3.590(6) no 2_657
C9 C10 3.564(7) no 2_657
C9 C11 3.343(7) no 2_657
C10 C9 3.564(7) no 2_657
C10 C10 3.584(7) no 2_657
C11 C8 3.600(8) no 2_657
C11 C9 3.343(7) no 2_657
C13 O5 3.433(7) no .
C13 N3 3.503(7) no 1_655
C13 C28 3.59(3) no 1_545
C14 C28 3.54(3) no 1_545
C15 C5 3.481(9) no 2_567
C16 F1 3.600(7) no 2_567
C16 C5 3.467(9) no 2_567
C17 F1 3.437(8) no 1_554
C17 F1 3.396(7) no 2_567
C18 F1 3.379(7) no 1_554
C18 O5 3.483(7) no 1_455
C19 C20 3.430(7) no 2_656
C20 N1 3.422(6) no 2_656
C20 C19 3.430(7) no 2_656
C22 O7 3.424(12) no .
C23 F1 3.459(8) no 1_654
C23 N3 3.571(8) no 1_655
C23 C29 3.53(2) no .
C24 F2 2.744(17) no .
C25 F2 1.991(16) no .
C25 C6 3.312(15) no .
C25 C7 3.406(16) no .
C26 F2 3.473(14) no .
C28 C13 3.59(3) no 1_565
C28 C14 3.54(3) no 1_565
C29 F3 2.99(2) no 2_657
C29 C23 3.53(2) no .
C30 N2 3.314(9) no .
Ru1 H2A 2.8442 no .
Ru1 H3A 2.7571 no .
F1 H3 2.5271 no .
F1 H5 2.5919 no .
F2 H5 2.8504 no .
F2 H7 2.5611 no .
F3 H10 2.5416 no .
F3 H12 2.5378 no .
O1 H2A 2.2877 no .
O1 H2B 3.4551 no .
O1 H7 2.4907 no .
O2 H3A 2.4986 no 2_557
O2 H3 2.4855 no .
O3 H2A 2.3808 no .
O3 H2B 3.5990 no .
O3 H14 2.4500 no .
O4 H3A 2.2157 no 2_557
O4 H3B 3.5859 no 2_557
O4 H10 2.5164 no .
O5 H21A 2.8418 no .
O5 H21B 3.1470 no .
O5 H22A 2.7236 no .
O5 H22B 3.1753 no .
N1 H2A 2.5056 no .
N1 H2B 3.0075 no .
N1 H3A 2.4509 no .
N1 H3B 3.0379 no .
N1 H16 3.2794 no .
N1 H18 3.2735 no .
N2 H7 3.4501 no .
N2 H14 3.5225 no .
N2 H16 2.5763 no .
N3 H18 2.5751 no .
C1 H2A 3.2600 no .
C1 H3A 3.5299 no 2_557
C1 H3 2.6615 no .
C1 H7 2.6442 no .
C3 H5 3.2494 no .
C3 H7 3.2363 no .
C5 H3 3.2418 no .
C5 H7 3.2558 no .
C7 H3 3.2343 no .
C7 H5 3.2642 no .
C8 H2A 3.3314 no .
C8 H3A 3.2888 no 2_557
C8 H10 2.6743 no .
C8 H14 2.6493 no .
C9 H13 3.2678 no .
C10 H12 3.2763 no .
C10 H14 3.2715 no .
C11 H13 3.2371 no .
C12 H10 3.2785 no .
C12 H14 3.2570 no .
C14 H10 3.2812 no .
C14 H12 3.2626 no .
C15 H17 3.2472 no .
C16 H2A 3.1854 no .
C16 H2B 2.4773 no .
C16 H18 3.2448 no .
C18 H3A 3.1739 no .
C18 H3B 2.4606 no .
C18 H16 3.2436 no .
C19 H17 3.2407 no .
C20 H22A 2.7575 no .
C20 H22B 3.2326 no .
C20 H23A 3.1260 no .
C20 H23B 2.8434 no .
C21 H23A 3.1863 no .
C21 H23B 2.6989 no .
C22 H20A 3.1836 no .
C22 H20B 2.8612 no .
C23 H20A 3.0115 no .
C23 H20B 2.9959 no .
C23 H21A 2.7031 no .
C23 H21B 3.1843 no .
H2A H7 3.1061 no .
H2A H14 3.3329 no .
H2A H16 3.4500 no .
H2B H7 3.4059 no .
H2B H16 2.3855 no .
H3A H10 3.1750 no 2_557
H3A H18 3.4529 no .
H3B H18 2.3450 no .
H12 H13 2.3550 no .
H13 H14 2.3272 no .
H16 H17 2.3378 no .
H17 H18 2.3277 no .
H20A H21A 2.2536 no .
H20A H21B 2.6149 no .
H20A H23B 3.2638 no .
H20B H21A 2.8356 no .
H20B H21B 2.2508 no .
H20B H22A 2.9157 no .
H21A H22A 2.8795 no .
H21A H22B 2.3092 no .
H21A H23B 2.7181 no .
H21B H22A 2.3134 no .
H21B H22B 2.5633 no .
H22A H23A 2.2894 no .
H22A H23B 2.8592 no .
H22B H23A 2.5372 no .
H22B H23B 2.2812 no .
Ru1 H20B 3.4880 no 2_656
F1 H5 3.0349 no 2_568
F1 H16 3.5938 no 2_567
F1 H17 3.2138 no 1_556
F1 H17 3.2431 no 2_567
F1 H18 3.1201 no 1_556
F1 H22A 3.0093 no 1_456
F1 H23A 2.6796 no 1_456
F2 H10 3.2659 no 1_565
F3 H2A 2.5894 no 2_657
F3 H2B 3.0040 no 2_657
F3 H7 3.5364 no 2_657
F3 H14 3.5922 no 2_657
F3 H23B 3.3093 no 2_657
O2 H12 2.8430 no 2_657
O2 H20B 2.6470 no 1_456
O3 H20B 3.0907 no 2_656
O3 H21B 3.5961 no 2_656
O4 H12 3.4228 no 2_657
O5 H3A 3.5022 no 1_655
O5 H3B 2.1634 no 1_655
O5 H3 2.9293 no 1_654
O5 H13 2.6434 no .
O5 H14 3.5459 no .
O5 H18 2.8199 no 1_655
O6 H2B 2.5866 no .
O6 H16 3.1894 no .
O6 H22A 3.0449 no 2_666
O6 H22B 2.8357 no .
O6 H22B 3.5405 no 2_666
O7 H2A 3.0811 no .
O7 H2B 2.0237 no .
O7 H7 3.5747 no .
O7 H16 3.4400 no .
O7 H22B 2.5924 no .
O7 H23B 3.1879 no .
N1 H5 3.0290 no 2_567
N1 H20A 3.0844 no 2_656
N1 H20B 2.8797 no 2_656
N2 H21A 3.1649 no .
N2 H22B 3.0984 no .
N2 H23B 3.5789 no .
N3 H12 3.2947 no 1_455
N3 H13 2.9506 no 1_455
N3 H18 3.1787 no 2_556
N3 H20B 3.3062 no 2_656
N3 H23A 3.4101 no 1_455
C1 H12 2.8633 no 2_657
C1 H20B 3.5927 no 1_456
C2 H12 2.9124 no 2_657
C3 H12 3.1521 no 2_657
C3 H17 3.4832 no 1_556
C3 H18 3.0385 no 1_556
C3 H20B 3.5045 no 1_456
C3 H22A 2.9714 no 1_456
C4 H17 3.2746 no 1_556
C4 H18 3.4267 no 1_556
C4 H22A 3.2208 no 1_456
C6 H7 3.0780 no 2_567
C7 H7 3.0218 no 2_567
C12 H3A 3.1145 no 1_655
C12 H17 3.4837 no 2_656
C13 H3A 3.2063 no 1_655
C13 H3B 3.1502 no 1_655
C13 H10 3.4070 no 2_657
C13 H17 3.3364 no 2_656
C13 H20A 3.4009 no .
C13 H23B 3.3987 no .
C14 H10 3.5129 no 2_657
C14 H21B 3.0927 no 2_656
C14 H23B 3.3091 no .
C15 H5 3.0608 no 2_567
C15 H20A 3.0821 no 2_656
C15 H20B 3.4632 no 2_656
C15 H21A 3.2447 no .
C15 H22B 3.5742 no .
C16 H5 3.0532 no 2_567
C16 H20A 3.2292 no 2_656
C16 H21A 3.1918 no .
C16 H22B 3.2286 no .
C17 H5 2.9897 no 2_567
C17 H13 3.1002 no 2_656
C17 H20A 3.3189 no 2_656
C18 H3B 3.3978 no 2_556
C18 H3 3.2499 no 1_554
C18 H5 2.9333 no 2_567
C18 H13 3.1509 no 2_656
C18 H20A 3.2904 no 2_656
C18 H23A 3.4163 no 1_455
C19 H5 2.9209 no 2_567
C19 H20A 3.1657 no 2_656
C19 H20B 3.0424 no 2_656
C20 H3B 3.4005 no 1_655
C20 H3 3.1914 no 1_654
C20 H13 3.1285 no .
C20 H14 3.5591 no .
C20 H21A 3.2287 no 2_656
C21 H14 3.5749 no .
C21 H14 3.3651 no 2_656
C21 H16 3.3814 no .
C21 H20A 3.2399 no 2_656
C21 H21A 3.3652 no 2_656
C22 H2B 3.3723 no .
C22 H3 3.2761 no 1_654
C22 H16 3.2787 no .
C23 H3B 2.9297 no 1_655
C23 H3 3.3012 no 1_654
C23 H13 3.3970 no .
C23 H14 3.5896 no .
C23 H18 3.4556 no 1_655
C24 H2B 3.0921 no .
C24 H7 3.0197 no .
C24 H22A 3.2728 no 2_666
C25 H7 3.0370 no .
C26 H17 3.5528 no 2_666
C27 H2B 3.4689 no .
C27 H16 3.1772 no 2_666
C27 H17 3.1337 no 2_666
C27 H22B 2.9630 no .
C27 H23A 3.4827 no .
C28 H16 3.3321 no 2_666
C28 H17 3.1761 no 2_666
C28 H21B 2.9814 no 2_666
C28 H22A 3.5880 no 2_666
C29 H2B 3.2653 no .
C29 H10 3.5998 no 2_657
C29 H22B 3.3095 no .
C29 H23A 3.2548 no .
C29 H23B 3.1244 no .
C30 H2B 2.5866 no .
C30 H16 3.1894 no .
C30 H22A 3.0449 no 2_666
C30 H22B 2.8357 no .
C30 H22B 3.5405 no 2_666
H2A F3 2.5894 no 2_657
H2A O7 3.0811 no .
H2B F3 3.0040 no 2_657
H2B O6 2.5866 no .
H2B O7 2.0237 no .
H2B C22 3.3723 no .
H2B C24 3.0921 no .
H2B C27 3.4689 no .
H2B C29 3.2653 no .
H2B C30 2.5866 no .
H2B H21A 3.1726 no .
H2B H22B 2.5693 no .
H2B H23B 3.2272 no .
H3A O5 3.5022 no 1_455
H3A C12 3.1145 no 1_455
H3A C13 3.2063 no 1_455
H3A H12 2.7268 no 1_455
H3A H13 2.8908 no 1_455
H3A H18 3.5481 no 2_556
H3A H20B 3.5043 no 2_656
H3B O5 2.1634 no 1_455
H3B C13 3.1502 no 1_455
H3B C18 3.3978 no 2_556
H3B C20 3.4005 no 1_455
H3B C23 2.9297 no 1_455
H3B H3B 3.4553 no 2_556
H3B H12 3.3879 no 1_455
H3B H13 2.4546 no 1_455
H3B H18 2.9534 no 2_556
H3B H20A 3.5759 no 1_455
H3B H23A 2.9239 no 1_455
H3B H23B 3.1233 no 1_455
H3 O5 2.9293 no 1_456
H3 C18 3.2499 no 1_556
H3 C20 3.1914 no 1_456
H3 C22 3.2761 no 1_456
H3 C23 3.3012 no 1_456
H3 H12 3.1900 no 2_657
H3 H17 3.4853 no 1_556
H3 H18 2.4078 no 1_556
H3 H20B 2.6927 no 1_456
H3 H22A 2.6323 no 1_456
H3 H23A 3.1370 no 1_456
H5 F1 3.0349 no 2_568
H5 N1 3.0290 no 2_567
H5 C15 3.0608 no 2_567
H5 C16 3.0532 no 2_567
H5 C17 2.9897 no 2_567
H5 C18 2.9333 no 2_567
H5 C19 2.9209 no 2_567
H5 H17 3.5254 no 2_567
H5 H18 3.4496 no 2_567
H5 H23A 3.1619 no 2_667
H7 F3 3.5364 no 2_657
H7 O7 3.5747 no .
H7 C6 3.0780 no 2_567
H7 C7 3.0218 no 2_567
H7 C24 3.0197 no .
H7 C25 3.0370 no .
H7 H7 2.8295 no 2_567
H10 F2 3.2659 no 1_545
H10 C13 3.4070 no 2_657
H10 C14 3.5129 no 2_657
H10 C29 3.5998 no 2_657
H10 H23B 2.9563 no 2_657
H12 O2 2.8430 no 2_657
H12 O4 3.4228 no 2_657
H12 N3 3.2947 no 1_655
H12 C1 2.8633 no 2_657
H12 C2 2.9124 no 2_657
H12 C3 3.1521 no 2_657
H12 H3A 2.7268 no 1_655
H12 H3B 3.3879 no 1_655
H12 H3 3.1900 no 2_657
H12 H17 3.2951 no 2_656
H12 H18 3.4605 no 2_656
H13 O5 2.6434 no .
H13 N3 2.9506 no 1_655
H13 C17 3.1002 no 2_656
H13 C18 3.1509 no 2_656
H13 C20 3.1285 no .
H13 C23 3.3970 no .
H13 H3A 2.8908 no 1_655
H13 H3B 2.4546 no 1_655
H13 H17 3.0187 no 2_656
H13 H18 3.1054 no 2_656
H13 H20A 2.6684 no .
H13 H23B 3.0889 no .
H14 F3 3.5922 no 2_657
H14 O5 3.5459 no .
H14 C20 3.5591 no .
H14 C21 3.5749 no .
H14 C21 3.3651 no 2_656
H14 C23 3.5896 no .
H14 H20A 3.1091 no .
H14 H20B 3.5492 no 2_656
H14 H21A 2.8857 no .
H14 H21A 3.4744 no 2_656
H14 H21B 2.6516 no 2_656
H14 H23B 2.9087 no .
H16 F1 3.5938 no 2_567
H16 O6 3.1894 no .
H16 O7 3.4400 no .
H16 C21 3.3814 no .
H16 C22 3.2787 no .
H16 C27 3.1772 no 2_666
H16 C28 3.3321 no 2_666
H16 C30 3.1894 no .
H16 H21A 3.0830 no .
H16 H21B 3.3095 no .
H16 H22B 2.5322 no .
H17 F1 3.2138 no 1_554
H17 F1 3.2431 no 2_567
H17 C3 3.4832 no 1_554
H17 C4 3.2746 no 1_554
H17 C12 3.4837 no 2_656
H17 C13 3.3364 no 2_656
H17 C26 3.5528 no 2_666
H17 C27 3.1337 no 2_666
H17 C28 3.1761 no 2_666
H17 H3 3.4853 no 1_554
H17 H5 3.5254 no 2_567
H17 H12 3.2951 no 2_656
H17 H13 3.0187 no 2_656
H18 F1 3.1201 no 1_554
H18 O5 2.8199 no 1_455
H18 N3 3.1787 no 2_556
H18 C3 3.0385 no 1_554
H18 C4 3.4267 no 1_554
H18 C23 3.4556 no 1_455
H18 H3A 3.5481 no 2_556
H18 H3B 2.9534 no 2_556
H18 H3 2.4078 no 1_554
H18 H5 3.4496 no 2_567
H18 H12 3.4605 no 2_656
H18 H13 3.1054 no 2_656
H18 H23A 3.0588 no 1_455
H20A N1 3.0844 no 2_656
H20A C13 3.4009 no .
H20A C15 3.0821 no 2_656
H20A C16 3.2292 no 2_656
H20A C17 3.3189 no 2_656
H20A C18 3.2904 no 2_656
H20A C19 3.1657 no 2_656
H20A C21 3.2399 no 2_656
H20A H3B 3.5759 no 1_655
H20A H13 2.6684 no .
H20A H14 3.1091 no .
H20A H21A 2.4573 no 2_656
H20A H21B 3.2209 no 2_656
H20B Ru1 3.4880 no 2_656
H20B O2 2.6470 no 1_654
H20B O3 3.0907 no 2_656
H20B N1 2.8797 no 2_656
H20B N3 3.3062 no 2_656
H20B C1 3.5927 no 1_654
H20B C3 3.5045 no 1_654
H20B C15 3.4632 no 2_656
H20B C19 3.0424 no 2_656
H20B H3A 3.5043 no 2_656
H20B H3 2.6927 no 1_654
H20B H14 3.5492 no 2_656
H21A N2 3.1649 no .
H21A C15 3.2447 no .
H21A C16 3.1918 no .
H21A C20 3.2287 no 2_656
H21A C21 3.3652 no 2_656
H21A H2B 3.1726 no .
H21A H14 2.8857 no .
H21A H14 3.4744 no 2_656
H21A H16 3.0830 no .
H21A H20A 2.4573 no 2_656
H21A H21A 2.9325 no 2_656
H21A H21B 3.4776 no 2_656
H21B O3 3.5961 no 2_656
H21B C14 3.0927 no 2_656
H21B C28 2.9814 no 2_666
H21B H14 2.6516 no 2_656
H21B H16 3.3095 no .
H21B H20A 3.2209 no 2_656
H21B H21A 3.4776 no 2_656
H22A F1 3.0093 no 1_654
H22A O6 3.0449 no 2_666
H22A C3 2.9714 no 1_654
H22A C4 3.2208 no 1_654
H22A C24 3.2728 no 2_666
H22A C28 3.5880 no 2_666
H22A C30 3.0449 no 2_666
H22A H3 2.6323 no 1_654
H22B O6 2.8357 no .
H22B O6 3.5405 no 2_666
H22B O7 2.5924 no .
H22B N2 3.0984 no .
H22B C15 3.5742 no .
H22B C16 3.2286 no .
H22B C27 2.9630 no .
H22B C29 3.3095 no .
H22B C30 2.8357 no .
H22B C30 3.5405 no 2_666
H22B H2B 2.5693 no .
H22B H16 2.5322 no .
H23A F1 2.6796 no 1_654
H23A N3 3.4101 no 1_655
H23A C18 3.4163 no 1_655
H23A C27 3.4827 no .
H23A C29 3.2548 no .
H23A H3B 2.9239 no 1_655
H23A H3 3.1370 no 1_654
H23A H5 3.1619 no 2_667
H23A H18 3.0588 no 1_655
H23B F3 3.3093 no 2_657
H23B O7 3.1879 no .
H23B N2 3.5789 no .
H23B C13 3.3987 no .
H23B C14 3.3091 no .
H23B C29 3.1244 no .
H23B H2B 3.2272 no .
H23B H3B 3.1233 no 1_655
H23B H10 2.9563 no 2_657
H23B H13 3.0889 no .
H23B H14 2.9087 no .

loop_
_geom_hbond_atom_site_label_D
_geom_hbond_atom_site_label_H
_geom_hbond_atom_site_label_A
_geom_hbond_site_symmetry_A
_geom_hbond_distance_DA
_geom_hbond_distance_DH
_geom_hbond_distance_HA
_geom_hbond_angle_DHA
_geom_hbond_publ_flag
N2 H2A O1 . 2.970(5) 0.879 2.288 134.5 no
N2 H2A O3 . 2.982(6) 0.879 2.381 125.8 no
N2 H2B O7 . 2.756(14) 0.763 2.024 161.0 no
N3 H3A O2 2_557 3.025(6) 0.904 2.499 117.5 no
N3 H3A O4 2_557 3.036(5) 0.904 2.216 150.6 no
N3 H3B O5 1_455 2.960(7) 0.822 2.163 163.3 no
